data_4107592
loop_
_publ_author_name
'J. Sreedhar Reddy'
'Venkataramanarao G. Anand'

_publ_section_title
;
 Planar Meso Pentafluorophenyl Core Modified Isophlorins
;
_journal_name_full 'Journal of the American Chemical Society'
_journal_page_first 3718
_journal_page_last 3719
_journal_paper_doi 10.1021/ja710664y
_journal_volume 130
_journal_year 2008
_chemical_formula_moiety 'C44 H8 F20 S2 O2, 2(H2 O1), 0.5(C1 H1 Cl3)'
_chemical_formula_sum 'C44.5 H12.5 Cl1.5 F20 O4 S2'
_chemical_formula_weight 1108.34
_chemical_name_systematic
;
 ?
;
_space_group_IT_number 87
_symmetry_cell_setting tetragonal
_symmetry_space_group_name_Hall '-I 4'
_symmetry_space_group_name_H-M 'I 4/m'
_atom_sites_solution_hydrogens geom
_atom_sites_solution_primary direct
_atom_sites_solution_secondary difmap
_audit_creation_method SHELXL-97
_cell_angle_alpha 90.00
_cell_angle_beta 90.00
_cell_angle_gamma 90.00
_cell_formula_units_Z 4
_cell_length_a 12.1454(3)
_cell_length_b 12.1454(3)
_cell_length_c 27.8101(16)
_cell_measurement_reflns_used 5223
_cell_measurement_temperature 293(2)
_cell_measurement_theta_max 29.0
_cell_measurement_theta_min 2.7
_cell_volume 4102.3(3)
_computing_cell_refinement 'APEX2/SAINT (Bruker, 2004)'
_computing_data_collection 'APEX2 (Bruker, 2004)'
_computing_data_reduction 'SAINT/XPREP (Bruker, 2004)'
_computing_molecular_graphics 'ORTEP 32 (Farrugia, 1997)'
_computing_publication_material 'SHELXL-97 (Sheldrick, 1997)'
_computing_structure_refinement 'SHELXL-97 (Sheldrick, 1997)'
_computing_structure_solution 'SIR92 (Altomare etal., 1993)'
_diffrn_ambient_temperature 293(2)
_diffrn_measured_fraction_theta_full 0.993
_diffrn_measured_fraction_theta_max 0.993
_diffrn_measurement_device_type 'Bruker axs (Kappa apex2)'
_diffrn_measurement_method '\w and \f scan'
_diffrn_radiation_monochromator graphite
_diffrn_radiation_source 'fine-focus sealed tube'
_diffrn_radiation_type MoK\a
_diffrn_radiation_wavelength 0.71073
_diffrn_reflns_av_R_equivalents 0.0228
_diffrn_reflns_av_sigmaI/netI 0.0193
_diffrn_reflns_limit_h_max 13
_diffrn_reflns_limit_h_min -11
_diffrn_reflns_limit_k_max 14
_diffrn_reflns_limit_k_min -11
_diffrn_reflns_limit_l_max 32
_diffrn_reflns_limit_l_min -27
_diffrn_reflns_number 9102
_diffrn_reflns_theta_full 24.99
_diffrn_reflns_theta_max 24.99
_diffrn_reflns_theta_min 1.46
_diffrn_standards_decay_% 0
_exptl_absorpt_coefficient_mu 0.367
_exptl_absorpt_correction_T_max 0.9252
_exptl_absorpt_correction_T_min 0.8921
_exptl_absorpt_correction_type multi-scan
_exptl_absorpt_process_details '(Blessing, 1995)'
_exptl_crystal_colour brown
_exptl_crystal_density_diffrn 1.795
_exptl_crystal_description square
_exptl_crystal_F_000 2196
_exptl_crystal_size_max 0.3
_exptl_crystal_size_mid 0.2
_exptl_crystal_size_min 0.2
_refine_diff_density_max 0.649
_refine_diff_density_min -0.370
_refine_diff_density_rms 0.125
_refine_ls_extinction_coef 0.0018(5)
_refine_ls_extinction_expression Fc^*^=kFc[1+0.001xFc^2^\l^3^/sin(2\q)]^-1/4^
_refine_ls_extinction_method SHELXL
_refine_ls_goodness_of_fit_ref 1.150
_refine_ls_hydrogen_treatment constr
_refine_ls_matrix_type full
_refine_ls_number_parameters 175
_refine_ls_number_reflns 1855
_refine_ls_number_restraints 1
_refine_ls_restrained_S_all 1.154
_refine_ls_R_factor_all 0.0635
_refine_ls_R_factor_gt 0.0593
_refine_ls_shift/su_max 0.000
_refine_ls_shift/su_mean 0.000
_refine_ls_structure_factor_coef Fsqd
_refine_ls_weighting_details 'calc w=1/[\s^2^(Fo^2^)+(0.1621P)^2^+0.5264P] where P=(Fo^2^+2Fc^2^)/3'
_refine_ls_weighting_scheme calc
_refine_ls_wR_factor_gt 0.1938
_refine_ls_wR_factor_ref 0.2017
_reflns_number_gt 1720
_reflns_number_total 1855
_reflns_threshold_expression >2sigma(I)
_cod_data_source_file ja710664y-file008.cif
_cod_data_source_block s2o2
_cod_original_formula_sum 'C44.50 H12.50 Cl1.50 F20 O4 S2'
_cod_database_code 4107592

loop_
_symmetry_equiv_pos_as_xyz
'x, y, z'
'-x, -y, z'
'-y, x, z'
'y, -x, z'
'x+1/2, y+1/2, z+1/2'
'-x+1/2, -y+1/2, z+1/2'
'-y+1/2, x+1/2, z+1/2'
'y+1/2, -x+1/2, z+1/2'
'-x, -y, -z'
'x, y, -z'
'y, -x, -z'
'-y, x, -z'
'-x+1/2, -y+1/2, -z+1/2'
'x+1/2, y+1/2, -z+1/2'
'y+1/2, -x+1/2, -z+1/2'
'-y+1/2, x+1/2, -z+1/2'

loop_
_atom_site_label
_atom_site_type_symbol
_atom_site_fract_x
_atom_site_fract_y
_atom_site_fract_z
_atom_site_U_iso_or_equiv
_atom_site_adp_type
_atom_site_occupancy
_atom_site_symmetry_multiplicity
_atom_site_calc_flag
_atom_site_refinement_flags
C1 C 0.6797(4) 0.1904(4) 0.04051(13) 0.0416(10) Uani 1 1 d .
C2 C 0.6509(3) 0.1594(3) 0.08557(12) 0.0354(8) Uani 1 1 d .
C3 C 0.5711(3) 0.0751(3) 0.09855(11) 0.0309(8) Uani 1 1 d .
C4 C 0.5395(4) 0.0422(3) 0.14380(12) 0.0353(8) Uani 1 1 d .
H4 H 0.5677 0.0731 0.1718 0.042 Uiso 1 1 calc R
C5 C 0.7561(4) 0.2716(5) 0.02425(13) 0.0540(13) Uani 1 1 d .
H5 H 0.7987 0.3169 0.0438 0.065 Uiso 1 1 calc R
C6 C 0.7092(4) 0.2144(4) 0.12597(10) 0.0341(9) Uani 1 1 d .
C7 C 0.6564(4) 0.2894(4) 0.15558(13) 0.0412(10) Uani 1 1 d .
C8 C 0.7073(5) 0.3386(4) 0.19412(12) 0.0460(11) Uani 1 1 d .
C9 C 0.8160(4) 0.3131(4) 0.20320(13) 0.0467(11) Uani 1 1 d .
C10 C 0.8707(4) 0.2410(4) 0.17531(14) 0.0448(11) Uani 1 1 d .
C11 C 0.8183(4) 0.1907(4) 0.13644(13) 0.0433(10) Uani 1 1 d .
O1 O 0.6331(4) 0.1416(4) 0.0000 0.0434(10) Uani 1 2 d S
F1 F 0.5520(2) 0.3158(3) 0.14608(10) 0.0617(9) Uani 1 1 d .
F2 F 0.6532(3) 0.4078(3) 0.22279(9) 0.0665(10) Uani 1 1 d .
F3 F 0.8662(3) 0.3623(3) 0.24060(8) 0.0676(9) Uani 1 1 d .
F4 F 0.9754(2) 0.2147(3) 0.18505(9) 0.0681(10) Uani 1 1 d .
F5 F 0.8741(3) 0.1203(3) 0.10992(8) 0.0574(8) Uani 1 1 d .
S1 S 0.5000 0.0000 0.05578(4) 0.0353(5) Uani 1 2 d S
O2 O 0.8365(7) -0.0039(5) 0.0000 0.086(2) Uani 1 2 d S
Cl1 Cl 0.503(2) 0.4110(9) 0.0473(3) 0.191(5) Uani 0.38 1 d PD
C12 C 0.5000 0.5000 0.0000 0.39(7) Uani 1 8 d SD

loop_
_atom_site_aniso_label
_atom_site_aniso_U_11
_atom_site_aniso_U_22
_atom_site_aniso_U_33
_atom_site_aniso_U_23
_atom_site_aniso_U_13
_atom_site_aniso_U_12
C1 0.051(2) 0.047(2) 0.0261(18) -0.0019(15) -0.0045(16) -0.0235(19)
C2 0.042(2) 0.040(2) 0.0242(16) -0.0021(15) -0.0022(14) -0.0152(16)
C3 0.034(2) 0.037(2) 0.0214(15) -0.0040(15) -0.0018(15) -0.0100(14)
C4 0.042(2) 0.041(2) 0.0229(15) 0.0004(15) -0.0025(15) -0.0102(16)
C5 0.067(3) 0.066(3) 0.0299(19) -0.0067(19) -0.0009(19) -0.039(3)
C6 0.042(2) 0.038(2) 0.0221(16) -0.0025(15) 0.0012(14) -0.0179(16)
C7 0.045(2) 0.046(2) 0.0321(19) -0.0003(16) 0.0018(16) -0.0084(19)
C8 0.077(3) 0.037(2) 0.0242(16) -0.0058(15) 0.0060(17) -0.019(2)
C9 0.070(3) 0.043(2) 0.0265(18) -0.0008(16) -0.0094(19) -0.030(2)
C10 0.052(3) 0.053(3) 0.0289(19) 0.0029(17) -0.0086(17) -0.016(2)
C11 0.047(2) 0.052(2) 0.0309(16) -0.0021(18) -0.0010(16) -0.0165(19)
O1 0.050(2) 0.062(3) 0.0186(16) 0.000 0.000 -0.0312(19)
F1 0.0507(16) 0.081(2) 0.0536(15) -0.0197(15) 0.0036(12) 0.0048(15)
F2 0.098(3) 0.0617(18) 0.0395(12) -0.0166(12) 0.0098(15) -0.0072(18)
F3 0.092(2) 0.079(2) 0.0321(13) -0.0118(14) -0.0154(15) -0.0412(17)
F4 0.0502(19) 0.099(3) 0.0551(14) -0.0053(16) -0.0203(13) -0.0120(16)
F5 0.0574(17) 0.070(2) 0.0444(13) -0.0168(14) -0.0036(13) 0.0060(13)
S1 0.0421(8) 0.0455(8) 0.0183(6) 0.000 0.000 -0.0224(6)
O2 0.151(6) 0.046(3) 0.061(3) 0.000 0.000 -0.009(4)
Cl1 0.201(10) 0.241(11) 0.131(5) 0.048(6) -0.022(11) -0.020(18)
C12 0.52(11) 0.52(11) 0.12(3) 0.000 0.000 0.000

loop_
_atom_type_symbol
_atom_type_description
_atom_type_scat_dispersion_real
_atom_type_scat_dispersion_imag
_atom_type_scat_source
C C 0.0033 0.0016 'International Tables Vol C Tables 4.2.6.8 and 6.1.1.4'
H H 0.0000 0.0000 'International Tables Vol C Tables 4.2.6.8 and 6.1.1.4'
O O 0.0106 0.0060 'International Tables Vol C Tables 4.2.6.8 and 6.1.1.4'
F F 0.0171 0.0103 'International Tables Vol C Tables 4.2.6.8 and 6.1.1.4'
S S 0.1246 0.1234 'International Tables Vol C Tables 4.2.6.8 and 6.1.1.4'
Cl Cl 0.1484 0.1585 'International Tables Vol C Tables 4.2.6.8 and 6.1.1.4'

loop_
_geom_angle_atom_site_label_1
_geom_angle_atom_site_label_2
_geom_angle_atom_site_label_3
_geom_angle
_geom_angle_site_symmetry_1
_geom_angle_site_symmetry_3
C2 C1 O1 121.7(3) . .
C2 C1 C5 130.8(3) . .
O1 C1 C5 107.6(3) . .
C1 C2 C3 126.7(3) . .
C1 C2 C6 116.8(3) . .
C3 C2 C6 116.5(3) . .
C4 C3 C2 128.1(3) . .
C4 C3 S1 109.7(3) . .
C2 C3 S1 122.2(2) . .
C3 C4 C4 113.8(2) . 2_655
C3 C4 H4 123.1 . .
C4 C4 H4 123.1 2_655 .
C5 C5 C1 108.46(19) 10 .
C5 C5 H5 125.8 10 .
C1 C5 H5 125.8 . .
C7 C6 C11 117.0(3) . .
C7 C6 C2 121.6(4) . .
C11 C6 C2 121.4(4) . .
F1 C7 C8 118.5(4) . .
F1 C7 C6 118.7(3) . .
C8 C7 C6 122.8(5) . .
F2 C8 C7 121.3(5) . .
F2 C8 C9 120.3(4) . .
C7 C8 C9 118.4(5) . .
F3 C9 C10 120.8(5) . .
F3 C9 C8 118.4(5) . .
C10 C9 C8 120.8(4) . .
F4 C10 C9 120.5(4) . .
F4 C10 C11 119.0(4) . .
C9 C10 C11 120.5(4) . .
F5 C11 C6 120.6(3) . .
F5 C11 C10 119.0(4) . .
C6 C11 C10 120.5(4) . .
C1 O1 C1 108.0(4) . 10
C3 S1 C3 93.1(2) . 2_655
Cl1 Cl1 Cl1 90.000(4) 3_655 4_565
Cl1 Cl1 C12 63.3(2) 3_655 .
Cl1 Cl1 C12 63.3(2) 4_565 .
Cl1 Cl1 Cl1 45.000(3) 3_655 2_665
Cl1 Cl1 Cl1 45.000(1) 4_565 2_665
C12 Cl1 Cl1 50.6(4) . 2_665
Cl1 C12 Cl1 53.3(5) 10 11_565
Cl1 C12 Cl1 126.7(5) 10 3_655
Cl1 C12 Cl1 180.0(3) 11_565 3_655
Cl1 C12 Cl1 180.0(5) 10 2_665
Cl1 C12 Cl1 126.7(5) 11_565 2_665
Cl1 C12 Cl1 53.3(5) 3_655 2_665
Cl1 C12 Cl1 53.3(5) 10 12_655
Cl1 C12 Cl1 78.8(8) 11_565 12_655
Cl1 C12 Cl1 101.2(8) 3_655 12_655
Cl1 C12 Cl1 126.7(5) 2_665 12_655
Cl1 C12 Cl1 126.7(5) 10 4_565
Cl1 C12 Cl1 101.2(8) 11_565 4_565
Cl1 C12 Cl1 78.8(8) 3_655 4_565
Cl1 C12 Cl1 53.3(5) 2_665 4_565
Cl1 C12 Cl1 180.0(3) 12_655 4_565
Cl1 C12 Cl1 78.8(8) 10 9_665
Cl1 C12 Cl1 53.3(5) 11_565 9_665
Cl1 C12 Cl1 126.7(5) 3_655 9_665
Cl1 C12 Cl1 101.2(8) 2_665 9_665
Cl1 C12 Cl1 53.3(5) 12_655 9_665
Cl1 C12 Cl1 126.7(5) 4_565 9_665
Cl1 C12 Cl1 101.2(8) 10 .
Cl1 C12 Cl1 126.7(5) 11_565 .
Cl1 C12 Cl1 53.3(5) 3_655 .
Cl1 C12 Cl1 78.8(8) 2_665 .
Cl1 C12 Cl1 126.7(5) 12_655 .
Cl1 C12 Cl1 53.3(5) 4_565 .
Cl1 C12 Cl1 180.0(5) 9_665 .

loop_
_geom_bond_atom_site_label_1
_geom_bond_atom_site_label_2
_geom_bond_distance
_geom_bond_site_symmetry_2
C1 C2 1.355(5) .
C1 O1 1.393(4) .
C1 C5 1.428(6) .
C2 C3 1.455(5) .
C2 C6 1.487(4) .
C3 C4 1.375(5) .
C3 S1 1.730(3) .
C4 C4 1.404(7) 2_655
C4 H4 0.9300 .
C5 C5 1.349(7) 10
C5 H5 0.9300 .
C6 C7 1.385(6) .
C6 C11 1.387(7) .
C7 F1 1.335(6) .
C7 C8 1.374(5) .
C8 F2 1.332(6) .
C8 C9 1.380(9) .
C9 F3 1.346(4) .
C9 C10 1.345(8) .
C10 F4 1.340(6) .
C10 C11 1.395(5) .
C11 F5 1.316(5) .
O1 C1 1.393(4) 10
S1 C3 1.730(3) 2_655
Cl1 Cl1 1.529(16) 3_655
Cl1 Cl1 1.529(16) 4_565
Cl1 C12 1.704(7) .
Cl1 Cl1 2.16(2) 2_665
C12 Cl1 1.704(7) 10
C12 Cl1 1.704(7) 11_565
C12 Cl1 1.704(7) 3_655
C12 Cl1 1.704(7) 2_665
C12 Cl1 1.704(7) 12_655
C12 Cl1 1.704(7) 4_565
C12 Cl1 1.704(7) 9_665

loop_
_geom_torsion_atom_site_label_1
_geom_torsion_atom_site_label_2
_geom_torsion_atom_site_label_3
_geom_torsion_atom_site_label_4
_geom_torsion
_geom_torsion_site_symmetry_1
_geom_torsion_site_symmetry_4
O1 C1 C2 C3 -0.1(8) . .
C5 C1 C2 C3 179.8(5) . .
O1 C1 C2 C6 177.8(5) . .
C5 C1 C2 C6 -2.3(9) . .
C1 C2 C3 C4 -179.5(5) . .
C6 C2 C3 C4 2.6(7) . .
C1 C2 C3 S1 0.3(7) . .
C6 C2 C3 S1 -177.6(4) . .
C2 C3 C4 C4 -179.6(5) . 2_655
S1 C3 C4 C4 0.6(7) . 2_655
C2 C1 C5 C5 179.8(5) . 10
O1 C1 C5 C5 -0.3(5) . 10
C1 C2 C6 C7 109.2(5) . .
C3 C2 C6 C7 -72.7(5) . .
C1 C2 C6 C11 -72.4(6) . .
C3 C2 C6 C11 105.7(4) . .
C11 C6 C7 F1 178.8(4) . .
C2 C6 C7 F1 -2.8(6) . .
C11 C6 C7 C8 -0.7(6) . .
C2 C6 C7 C8 177.7(4) . .
F1 C7 C8 F2 2.7(6) . .
C6 C7 C8 F2 -177.9(4) . .
F1 C7 C8 C9 -178.5(4) . .
C6 C7 C8 C9 0.9(6) . .
F2 C8 C9 F3 -2.0(6) . .
C7 C8 C9 F3 179.2(4) . .
F2 C8 C9 C10 178.2(4) . .
C7 C8 C9 C10 -0.7(6) . .
F3 C9 C10 F4 1.8(6) . .
C8 C9 C10 F4 -178.4(4) . .
F3 C9 C10 C11 -179.7(4) . .
C8 C9 C10 C11 0.2(6) . .
C7 C6 C11 F5 -179.9(4) . .
C2 C6 C11 F5 1.7(6) . .
C7 C6 C11 C10 0.1(6) . .
C2 C6 C11 C10 -178.3(4) . .
F4 C10 C11 F5 -1.3(6) . .
C9 C10 C11 F5 -179.8(4) . .
F4 C10 C11 C6 178.7(4) . .
C9 C10 C11 C6 0.1(6) . .
C2 C1 O1 C1 -179.7(3) . 10
C5 C1 O1 C1 0.4(7) . 10
C4 C3 S1 C3 -0.2(2) . 2_655
C2 C3 S1 C3 180.0(5) . 2_655
Cl1 Cl1 C12 Cl1 127.70(16) 3_655 10
Cl1 Cl1 C12 Cl1 -127.70(16) 4_565 10
Cl1 Cl1 C12 Cl1 180.000(2) 2_665 10
Cl1 Cl1 C12 Cl1 180.000(2) 3_655 11_565
Cl1 Cl1 C12 Cl1 -75.4(3) 4_565 11_565
Cl1 Cl1 C12 Cl1 -127.70(16) 2_665 11_565
Cl1 Cl1 C12 Cl1 104.6(3) 4_565 3_655
Cl1 Cl1 C12 Cl1 52.30(16) 2_665 3_655
Cl1 Cl1 C12 Cl1 -52.30(16) 3_655 2_665
Cl1 Cl1 C12 Cl1 52.30(16) 4_565 2_665
Cl1 Cl1 C12 Cl1 75.4(3) 3_655 12_655
Cl1 Cl1 C12 Cl1 180.0 4_565 12_655
Cl1 Cl1 C12 Cl1 127.70(16) 2_665 12_655
Cl1 Cl1 C12 Cl1 -104.6(3) 3_655 4_565
Cl1 Cl1 C12 Cl1 -52.30(16) 2_665 4_565
Cl1 Cl1 C12 Cl1 -50.9(10) 3_655 9_665
Cl1 Cl1 C12 Cl1 53.7(11) 4_565 9_665
Cl1 Cl1 C12 Cl1 1(100) 2_665 9_665
